data_4023377
loop_
_publ_author_name
'Fran\,cois Crestey'
'Matthias Witt'
'Karla Frydenvang'
'Dan Staerk'
'Jerzy W. Jaroszewski'
'Henrik Franzyk'

_publ_contact_author
;
Karla Frydenvang
;
_publ_contact_author_email
;
kf@farma.ku.dk.dk
;
_publ_section_title
;
 Microwave-Assisted Ring-Opening of Activated Aziridines
 with Resin-Bound Amines
;
_journal_name_full 'Journal of Organic Chemistry'
_journal_page_first 3566
_journal_page_last 3569
_journal_paper_doi 10.1021/jo702612u
_journal_volume 73
_journal_year 2008
_chemical_absolute_configuration ad
_chemical_formula_sum 'C15 H20 N2 O4 S'
_chemical_formula_weight 324.39
_chemical_name_systematic
; 
 (S)-2-(cyclohexylmethyl)-1-(4-nitrobenzenesulfonyl)aziridine 
;
_space_group_IT_number 1
_symmetry_cell_setting triclinic
_symmetry_space_group_name_Hall 'P 1'
_symmetry_space_group_name_H-M 'P 1'
_atom_sites_solution_hydrogens geom
_atom_sites_solution_primary direct
_atom_sites_solution_secondary difmap
_cell_angle_alpha 80.571(10)
_cell_angle_beta 87.771(9)
_cell_angle_gamma 81.457(12)
_cell_formula_units_Z 2
_cell_length_a 6.7612(9)
_cell_length_b 10.0124(11)
_cell_length_c 12.1054(14)
_cell_measurement_temperature 122(1)
_cell_volume 799.35(17)
_computing_cell_refinement 'DIRAX (Duisenberg, 1992)'
_computing_data_collection 'COLLOCT (Nonius, 1999)'
_computing_data_reduction 'EvalCCD (Duisenberg, 1998)'
_computing_structure_refinement 'SHELXL-97 (Sheldrick, 1997)'
_computing_structure_solution 'SHELXS-97 (Sheldrick, 1990)'
_diffrn_ambient_temperature 122(1)
_diffrn_measured_fraction_theta_full 0.999
_diffrn_measured_fraction_theta_max 0.999
_diffrn_measurement_device_type 'KappaCCD Enraf-Nonius'
_diffrn_radiation_monochromator graphite
_diffrn_radiation_source 'fine-focus sealed tube'
_diffrn_radiation_type MoK\a
_diffrn_radiation_wavelength 0.71073
_diffrn_reflns_av_R_equivalents 0.0446
_diffrn_reflns_av_sigmaI/netI 0.0375
_diffrn_reflns_limit_h_max 8
_diffrn_reflns_limit_h_min -8
_diffrn_reflns_limit_k_max 12
_diffrn_reflns_limit_k_min -12
_diffrn_reflns_limit_l_max 15
_diffrn_reflns_limit_l_min -15
_diffrn_reflns_number 21785
_diffrn_reflns_theta_full 27.50
_diffrn_reflns_theta_max 27.50
_diffrn_reflns_theta_min 2.90
_exptl_absorpt_coefficient_mu 0.222
_exptl_absorpt_correction_T_max 0.986
_exptl_absorpt_correction_T_min 0.951
_exptl_absorpt_correction_type integration
_exptl_absorpt_process_details
;
Gaussian integration (Coppens, 1970)
;
_exptl_crystal_colour colorless
_exptl_crystal_density_diffrn 1.348
_exptl_crystal_density_method 'not measured'
_exptl_crystal_description prism
_exptl_crystal_F_000 344
_exptl_crystal_size_max 0.28
_exptl_crystal_size_mid 0.19
_exptl_crystal_size_min 0.10
_refine_diff_density_max 0.353
_refine_diff_density_min -0.246
_refine_diff_density_rms 0.036
_refine_ls_abs_structure_details 'Flack H D (1983), Acta Cryst. A39, 876-881'
_refine_ls_abs_structure_Flack -0.02(4)
_refine_ls_extinction_method none
_refine_ls_goodness_of_fit_ref 1.047
_refine_ls_hydrogen_treatment mixed
_refine_ls_matrix_type full
_refine_ls_number_parameters 409
_refine_ls_number_reflns 7315
_refine_ls_number_restraints 3
_refine_ls_restrained_S_all 1.046
_refine_ls_R_factor_all 0.0350
_refine_ls_R_factor_gt 0.0294
_refine_ls_shift/su_max 0.007
_refine_ls_shift/su_mean 0.001
_refine_ls_structure_factor_coef Fsqd
_refine_ls_weighting_details 'calc w=1/[\s^2^(Fo^2^)+(0.0330P)^2^+0.1177P] where P=(Fo^2^+2Fc^2^)/3'
_refine_ls_weighting_scheme calc
_refine_ls_wR_factor_gt 0.0677
_refine_ls_wR_factor_ref 0.0702
_reflns_number_gt 6699
_reflns_number_total 7315
_reflns_threshold_expression >2sigma(I)
_cod_data_source_file jo702612u-File001_2.cif
_cod_data_source_block compound2e
_cod_depositor_comments
;
The following automatic conversions were performed:
'_symmetry_cell_setting' value 'Triclinic' changed to 'triclinic'
according to '/home/saulius/struct/CIF-dictionaries/cif_core.dic'
dictionary named 'cif_core.dic' version 2.4.1 from 2010-06-29.

Automatic conversion script
Id: cif_fix_enum 1527 2010-12-29 10:47:43Z saulius 
;
_cod_database_code 4023377

loop_
_symmetry_equiv_pos_as_xyz
'x, y, z'

loop_
_atom_site_label
_atom_site_type_symbol
_atom_site_fract_x
_atom_site_fract_y
_atom_site_fract_z
_atom_site_U_iso_or_equiv
_atom_site_adp_type
_atom_site_occupancy
_atom_site_symmetry_multiplicity
_atom_site_calc_flag
_atom_site_refinement_flags
_atom_site_disorder_assembly
_atom_site_disorder_group
S1 S 0.71126(5) 0.39288(3) 0.47552(3) 0.01798(9) Uani 1 1 d . . .
O1 O 0.89868(18) 0.44060(12) 0.48643(11) 0.0258(3) Uani 1 1 d . . .
O2 O 0.61615(19) 0.33076(11) 0.57579(10) 0.0252(3) Uani 1 1 d . . .
O3 O -0.0469(2) 0.86955(13) 0.29770(12) 0.0325(3) Uani 1 1 d . . .
O4 O 0.1895(2) 0.95091(13) 0.19346(12) 0.0351(3) Uani 1 1 d . . .
N1 N 0.7461(2) 0.29433(13) 0.37790(11) 0.0196(3) Uani 1 1 d . . .
N2 N 0.1274(2) 0.86491(14) 0.26456(13) 0.0257(3) Uani 1 1 d . . .
C1 C 0.7966(3) 0.14472(17) 0.42153(16) 0.0277(4) Uani 1 1 d . . .
H1A H 0.8956 0.0896 0.3786 0.033 Uiso 1 1 calc R . .
H1B H 0.8007 0.1160 0.5038 0.033 Uiso 1 1 calc R . .
C2 C 0.5995(2) 0.19768(15) 0.37061(14) 0.0204(3) Uani 1 1 d . . .
H2 H 0.488(3) 0.2038(19) 0.4242(16) 0.025 Uiso 1 1 d . . .
C3 C 0.5590(3) 0.18293(17) 0.25210(14) 0.0236(4) Uani 1 1 d . . .
H3A H 0.5006 0.0977 0.2533 0.028 Uiso 1 1 calc R . .
H3B H 0.6878 0.1735 0.2103 0.028 Uiso 1 1 calc R . .
C4 C 0.4179(3) 0.30257(17) 0.18954(13) 0.0208(3) Uani 1 1 d . . .
H4 H 0.468(3) 0.393(2) 0.1892(16) 0.025 Uiso 1 1 d . . .
C5 C 0.2046(3) 0.31101(17) 0.23732(14) 0.0247(3) Uani 1 1 d . . .
H5A H 0.2055 0.3257 0.3162 0.030 Uiso 1 1 calc R . .
H5B H 0.1548 0.2231 0.2363 0.030 Uiso 1 1 calc R . .
C6 C 0.0628(3) 0.42727(19) 0.17060(15) 0.0316(4) Uani 1 1 d . . .
H6A H -0.0744 0.4271 0.2023 0.038 Uiso 1 1 calc R . .
H6B H 0.1053 0.5161 0.1770 0.038 Uiso 1 1 calc R . .
C7 C 0.0624(3) 0.4110(2) 0.04722(15) 0.0331(4) Uani 1 1 d . . .
H7A H 0.0081 0.3262 0.0403 0.040 Uiso 1 1 calc R . .
H7B H -0.0252 0.4893 0.0051 0.040 Uiso 1 1 calc R . .
C8 C 0.2734(3) 0.4043(2) -0.00269(15) 0.0340(4) Uani 1 1 d . . .
H8A H 0.3217 0.4931 -0.0034 0.041 Uiso 1 1 calc R . .
H8B H 0.2711 0.3879 -0.0810 0.041 Uiso 1 1 calc R . .
C9 C 0.4168(3) 0.29009(19) 0.06479(14) 0.0286(4) Uani 1 1 d . . .
H9A H 0.5538 0.2925 0.0333 0.034 Uiso 1 1 calc R . .
H9B H 0.3777 0.2006 0.0573 0.034 Uiso 1 1 calc R . .
C11 C 0.5391(2) 0.53113(16) 0.40980(14) 0.0173(3) Uani 1 1 d . . .
C12 C 0.6079(3) 0.63297(16) 0.33137(15) 0.0215(4) Uani 1 1 d . . .
H12 H 0.7459 0.6271 0.3114 0.026 Uiso 1 1 calc R . .
C13 C 0.4722(3) 0.74310(17) 0.28284(15) 0.0236(4) Uani 1 1 d . . .
H13 H 0.5151 0.8141 0.2296 0.028 Uiso 1 1 calc R . .
C14 C 0.2732(3) 0.74634(16) 0.31428(14) 0.0194(3) Uani 1 1 d . . .
C15 C 0.2020(3) 0.64649(17) 0.39103(15) 0.0216(3) Uani 1 1 d . . .
H15 H 0.0636 0.6524 0.4100 0.026 Uiso 1 1 calc R . .
C16 C 0.3378(3) 0.53695(17) 0.43988(15) 0.0214(4) Uani 1 1 d . . .
H16 H 0.2936 0.4666 0.4934 0.026 Uiso 1 1 calc R . .
S2 S 0.26671(5) 0.94283(4) 0.56877(3) 0.01968(9) Uani 1 1 d . . .
O1A O 0.07522(17) 0.91543(12) 0.61569(12) 0.0281(3) Uani 1 1 d . . .
O2A O 0.28435(19) 0.97711(12) 0.44903(10) 0.0265(3) Uani 1 1 d . . .
O3A O 1.0617(2) 0.48542(14) 0.72015(12) 0.0339(3) Uani 1 1 d . . .
O4A O 0.8314(2) 0.37333(13) 0.80210(13) 0.0377(3) Uani 1 1 d . . .
N1A N 0.3561(2) 1.06370(12) 0.62167(11) 0.0172(3) Uani 1 1 d . . .
N2A N 0.8858(2) 0.47258(15) 0.74401(13) 0.0263(3) Uani 1 1 d . . .
C1A C 0.2037(3) 1.17788(17) 0.65036(14) 0.0241(4) Uani 1 1 d . . .
H1A1 H 0.2418 1.2709 0.6391 0.029 Uiso 1 1 calc R . .
H1A2 H 0.0617 1.1745 0.6356 0.029 Uiso 1 1 calc R . .
C2A C 0.3026(2) 1.07538(16) 0.74133(13) 0.0199(3) Uani 1 1 d . . .
H2A H 0.225(3) 1.011(2) 0.7737(16) 0.024 Uiso 1 1 d . . .
C3A C 0.4682(3) 1.10498(17) 0.80804(14) 0.0220(3) Uani 1 1 d . . .
H3A1 H 0.4090 1.1454 0.8733 0.026 Uiso 1 1 calc R . .
H3A2 H 0.5390 1.1742 0.7611 0.026 Uiso 1 1 calc R . .
C4A C 0.6211(2) 0.98011(17) 0.85028(13) 0.0189(3) Uani 1 1 d . . .
H4A H 0.670(3) 0.9386(18) 0.7915(16) 0.023 Uiso 1 1 d . . .
C5A C 0.7990(3) 1.02411(17) 0.90193(15) 0.0247(3) Uani 1 1 d . . .
H5A1 H 0.8633 1.0868 0.8445 0.030 Uiso 1 1 calc R . .
H5A2 H 0.7503 1.0749 0.9636 0.030 Uiso 1 1 calc R . .
C6A C 0.9536(3) 0.90272(19) 0.94719(16) 0.0277(4) Uani 1 1 d . . .
H6A1 H 1.0628 0.9356 0.9825 0.033 Uiso 1 1 calc R . .
H6A2 H 1.0120 0.8567 0.8846 0.033 Uiso 1 1 calc R . .
C7A C 0.8592(3) 0.80053(19) 1.03314(15) 0.0298(4) Uani 1 1 d . . .
H7A1 H 0.9609 0.7208 1.0590 0.036 Uiso 1 1 calc R . .
H7A2 H 0.8109 0.8441 1.0988 0.036 Uiso 1 1 calc R . .
C8A C 0.6849(3) 0.75257(17) 0.98207(16) 0.0284(4) Uani 1 1 d . . .
H8A1 H 0.6215 0.6898 1.0399 0.034 Uiso 1 1 calc R . .
H8A2 H 0.7355 0.7014 0.9209 0.034 Uiso 1 1 calc R . .
C9A C 0.5284(2) 0.87408(17) 0.93570(14) 0.0240(3) Uani 1 1 d . . .
H9A1 H 0.4669 0.9187 0.9984 0.029 Uiso 1 1 calc R . .
H9A2 H 0.4214 0.8402 0.8992 0.029 Uiso 1 1 calc R . .
C11A C 0.4485(3) 0.80099(16) 0.61770(14) 0.0182(3) Uani 1 1 d . . .
C12A C 0.6455(3) 0.80233(16) 0.58064(14) 0.0212(3) Uani 1 1 d . . .
H12A H 0.6809 0.8760 0.5273 0.025 Uiso 1 1 calc R . .
C13A C 0.7897(3) 0.69421(17) 0.62287(14) 0.0221(4) Uani 1 1 d . . .
H13A H 0.9260 0.6934 0.6003 0.026 Uiso 1 1 calc R . .
C14A C 0.7306(3) 0.58787(16) 0.69842(14) 0.0202(3) Uani 1 1 d . . .
C15A C 0.5347(3) 0.58318(17) 0.73408(15) 0.0241(4) Uani 1 1 d . . .
H15A H 0.4992 0.5071 0.7846 0.029 Uiso 1 1 calc R . .
C16A C 0.3909(3) 0.69307(17) 0.69380(15) 0.0230(4) Uani 1 1 d . . .
H16A H 0.2554 0.6944 0.7179 0.028 Uiso 1 1 calc R . .

loop_
_atom_site_aniso_label
_atom_site_aniso_U_11
_atom_site_aniso_U_22
_atom_site_aniso_U_33
_atom_site_aniso_U_23
_atom_site_aniso_U_13
_atom_site_aniso_U_12
S1 0.0194(2) 0.01472(17) 0.01962(18) -0.00317(14) -0.00380(15) -0.00047(14)
O1 0.0233(6) 0.0215(6) 0.0334(7) -0.0062(5) -0.0087(5) -0.0015(5)
O2 0.0328(7) 0.0219(6) 0.0193(6) -0.0003(4) -0.0021(5) -0.0018(5)
O3 0.0256(7) 0.0311(7) 0.0400(8) -0.0120(6) -0.0099(6) 0.0077(5)
O4 0.0471(8) 0.0216(6) 0.0333(7) 0.0033(5) -0.0118(6) 0.0003(6)
N1 0.0194(7) 0.0158(6) 0.0237(7) -0.0055(5) -0.0014(5) 0.0001(5)
N2 0.0292(8) 0.0201(7) 0.0284(8) -0.0103(6) -0.0113(6) 0.0045(6)
C1 0.0338(10) 0.0148(8) 0.0338(10) -0.0063(7) -0.0118(8) 0.0042(7)
C2 0.0242(8) 0.0149(7) 0.0224(8) -0.0032(6) -0.0036(7) -0.0024(6)
C3 0.0264(9) 0.0227(8) 0.0225(8) -0.0083(6) -0.0037(7) -0.0002(7)
C4 0.0253(9) 0.0193(8) 0.0178(8) -0.0049(6) -0.0004(7) -0.0016(7)
C5 0.0271(9) 0.0250(8) 0.0198(8) -0.0027(6) 0.0016(7) 0.0016(7)
C6 0.0305(10) 0.0343(10) 0.0257(9) -0.0034(7) -0.0008(8) 0.0080(7)
C7 0.0346(10) 0.0360(10) 0.0253(9) -0.0026(8) -0.0089(8) 0.0059(8)
C8 0.0444(12) 0.0364(10) 0.0188(9) -0.0025(7) -0.0025(8) 0.0009(8)
C9 0.0311(10) 0.0354(9) 0.0181(8) -0.0065(7) 0.0011(7) 0.0007(7)
C11 0.0193(8) 0.0138(7) 0.0182(8) -0.0041(6) -0.0019(6) 0.0013(6)
C12 0.0191(8) 0.0202(8) 0.0246(9) -0.0017(7) 0.0024(7) -0.0036(6)
C13 0.0269(9) 0.0206(8) 0.0228(8) -0.0007(6) 0.0011(7) -0.0048(7)
C14 0.0237(8) 0.0157(7) 0.0190(8) -0.0064(6) -0.0048(7) 0.0015(6)
C15 0.0156(8) 0.0223(8) 0.0271(9) -0.0073(7) 0.0001(7) 0.0002(6)
C16 0.0212(9) 0.0195(8) 0.0234(8) -0.0012(6) 0.0023(7) -0.0056(6)
S2 0.0191(2) 0.01617(18) 0.0237(2) -0.00367(15) -0.00522(16) -0.00071(14)
O1A 0.0173(6) 0.0233(6) 0.0432(8) -0.0029(5) -0.0039(5) -0.0025(5)
O2A 0.0360(7) 0.0216(6) 0.0220(6) -0.0047(5) -0.0094(5) -0.0008(5)
O3A 0.0251(7) 0.0308(7) 0.0453(9) -0.0094(6) -0.0105(6) 0.0038(5)
O4A 0.0432(8) 0.0207(6) 0.0455(8) 0.0056(6) -0.0129(7) -0.0012(6)
N1A 0.0205(7) 0.0148(6) 0.0163(6) -0.0029(5) -0.0003(5) -0.0017(5)
N2A 0.0320(9) 0.0199(7) 0.0277(8) -0.0077(6) -0.0122(7) 0.0015(6)
C1A 0.0274(9) 0.0209(8) 0.0220(8) -0.0056(6) -0.0041(7) 0.0063(7)
C2A 0.0204(8) 0.0192(7) 0.0182(8) -0.0032(6) 0.0005(6) 0.0033(6)
C3A 0.0262(9) 0.0207(8) 0.0184(8) -0.0041(6) -0.0024(7) 0.0005(7)
C4A 0.0198(8) 0.0213(8) 0.0151(7) -0.0034(6) -0.0006(6) -0.0004(6)
C5A 0.0223(8) 0.0274(8) 0.0237(8) -0.0020(7) -0.0009(7) -0.0039(7)
C6A 0.0187(8) 0.0365(10) 0.0277(9) -0.0045(7) -0.0029(7) -0.0030(7)
C7A 0.0256(9) 0.0345(9) 0.0261(9) 0.0025(7) -0.0080(7) 0.0004(7)
C8A 0.0300(10) 0.0230(8) 0.0299(9) 0.0043(7) -0.0079(8) -0.0036(7)
C9A 0.0217(8) 0.0265(8) 0.0224(8) 0.0001(6) -0.0042(7) -0.0023(7)
C11A 0.0205(8) 0.0153(7) 0.0200(8) -0.0051(6) -0.0040(7) -0.0025(6)
C12A 0.0238(9) 0.0172(8) 0.0224(8) -0.0029(6) 0.0012(7) -0.0031(6)
C13A 0.0218(8) 0.0211(8) 0.0246(9) -0.0072(6) 0.0012(7) -0.0039(6)
C14A 0.0234(9) 0.0144(7) 0.0236(8) -0.0074(6) -0.0061(7) 0.0009(6)
C15A 0.0290(9) 0.0179(8) 0.0246(9) 0.0010(6) -0.0027(7) -0.0051(7)
C16A 0.0192(9) 0.0230(8) 0.0270(9) -0.0024(7) 0.0000(7) -0.0049(7)

loop_
_atom_type_symbol
_atom_type_description
_atom_type_scat_dispersion_real
_atom_type_scat_dispersion_imag
_atom_type_scat_source
C C 0.0033 0.0016 'International Tables Vol C Tables 4.2.6.8 and 6.1.1.4'
H H 0.0000 0.0000 'International Tables Vol C Tables 4.2.6.8 and 6.1.1.4'
N N 0.0061 0.0033 'International Tables Vol C Tables 4.2.6.8 and 6.1.1.4'
O O 0.0106 0.0060 'International Tables Vol C Tables 4.2.6.8 and 6.1.1.4'
S S 0.1246 0.1234 'International Tables Vol C Tables 4.2.6.8 and 6.1.1.4'

loop_
_exptl_crystal_face_index_h
_exptl_crystal_face_index_k
_exptl_crystal_face_index_l
_exptl_crystal_face_perp_dist
0 0 -1 0.017
0 0 1 0.048
0 1 1 0.078
0 1 -1 0.065
0 -1 1 0.067
0 -1 -1 0.055
1 0 0 0.138
-1 0 1 0.110
1 1 0 0.111
-1 -1 0 0.123

loop_
_geom_angle_atom_site_label_1
_geom_angle_atom_site_label_2
_geom_angle_atom_site_label_3
_geom_angle
_geom_angle_site_symmetry_1
_geom_angle_site_symmetry_3
_geom_angle_publ_flag
O1 S1 O2 118.08(8) . . ?
O1 S1 N1 106.39(7) . . ?
O2 S1 N1 113.13(7) . . ?
O1 S1 C11 108.76(7) . . ?
O2 S1 C11 107.79(8) . . ?
N1 S1 C11 101.34(7) . . ?
C1 N1 C2 59.10(10) . . ?
C1 N1 S1 114.55(11) . . ?
C2 N1 S1 118.61(11) . . ?
O4 N2 O3 124.61(15) . . ?
O4 N2 C14 117.72(15) . . ?
O3 N2 C14 117.67(15) . . ?
C2 C1 N1 60.51(10) . . ?
C2 C1 H1A 117.7 . . ?
N1 C1 H1A 117.7 . . ?
C2 C1 H1B 117.7 . . ?
N1 C1 H1B 117.7 . . ?
H1A C1 H1B 114.8 . . ?
C1 C2 N1 60.40(10) . . ?
C1 C2 C3 121.12(15) . . ?
N1 C2 C3 113.17(13) . . ?
C1 C2 H2 114.6(11) . . ?
N1 C2 H2 114.4(11) . . ?
C3 C2 H2 119.0(11) . . ?
C2 C3 C4 114.13(13) . . ?
C2 C3 H3A 108.7 . . ?
C4 C3 H3A 108.7 . . ?
C2 C3 H3B 108.7 . . ?
C4 C3 H3B 108.7 . . ?
H3A C3 H3B 107.6 . . ?
C5 C4 C3 112.50(14) . . ?
C5 C4 C9 109.79(14) . . ?
C3 C4 C9 109.73(13) . . ?
C5 C4 H4 109.4(11) . . ?
C3 C4 H4 111.7(11) . . ?
C9 C4 H4 103.4(11) . . ?
C4 C5 C6 111.96(14) . . ?
C4 C5 H5A 109.2 . . ?
C6 C5 H5A 109.2 . . ?
C4 C5 H5B 109.2 . . ?
C6 C5 H5B 109.2 . . ?
H5A C5 H5B 107.9 . . ?
C7 C6 C5 110.85(15) . . ?
C7 C6 H6A 109.5 . . ?
C5 C6 H6A 109.5 . . ?
C7 C6 H6B 109.5 . . ?
C5 C6 H6B 109.5 . . ?
H6A C6 H6B 108.1 . . ?
C8 C7 C6 110.74(16) . . ?
C8 C7 H7A 109.5 . . ?
C6 C7 H7A 109.5 . . ?
C8 C7 H7B 109.5 . . ?
C6 C7 H7B 109.5 . . ?
H7A C7 H7B 108.1 . . ?
C7 C8 C9 111.14(15) . . ?
C7 C8 H8A 109.4 . . ?
C9 C8 H8A 109.4 . . ?
C7 C8 H8B 109.4 . . ?
C9 C8 H8B 109.4 . . ?
H8A C8 H8B 108.0 . . ?
C8 C9 C4 112.66(14) . . ?
C8 C9 H9A 109.1 . . ?
C4 C9 H9A 109.1 . . ?
C8 C9 H9B 109.1 . . ?
C4 C9 H9B 109.1 . . ?
H9A C9 H9B 107.8 . . ?
C16 C11 C12 121.49(16) . . ?
C16 C11 S1 118.79(13) . . ?
C12 C11 S1 119.70(13) . . ?
C13 C12 C11 119.17(16) . . ?
C13 C12 H12 120.4 . . ?
C11 C12 H12 120.4 . . ?
C14 C13 C12 118.13(15) . . ?
C14 C13 H13 120.9 . . ?
C12 C13 H13 120.9 . . ?
C15 C14 C13 123.60(15) . . ?
C15 C14 N2 117.82(15) . . ?
C13 C14 N2 118.57(15) . . ?
C14 C15 C16 118.22(16) . . ?
C14 C15 H15 120.9 . . ?
C16 C15 H15 120.9 . . ?
C15 C16 C11 119.38(16) . . ?
C15 C16 H16 120.3 . . ?
C11 C16 H16 120.3 . . ?
O2A S2 O1A 117.95(8) . . ?
O2A S2 N1A 106.37(7) . . ?
O1A S2 N1A 113.31(7) . . ?
O2A S2 C11A 109.67(8) . . ?
O1A S2 C11A 108.36(8) . . ?
N1A S2 C11A 99.62(7) . . ?
C1A N1A C2A 59.30(10) . . ?
C1A N1A S2 115.63(11) . . ?
C2A N1A S2 116.86(11) . . ?
O4A N2A O3A 124.65(16) . . ?
O4A N2A C14A 118.25(16) . . ?
O3A N2A C14A 117.10(15) . . ?
C2A C1A N1A 60.39(10) . . ?
C2A C1A H1A1 117.7 . . ?
N1A C1A H1A1 117.7 . . ?
C2A C1A H1A2 117.7 . . ?
N1A C1A H1A2 117.7 . . ?
H1A1 C1A H1A2 114.9 . . ?
C1A C2A C3A 122.11(15) . . ?
C1A C2A N1A 60.31(10) . . ?
C3A C2A N1A 114.79(14) . . ?
C1A C2A H2A 114.5(12) . . ?
C3A C2A H2A 118.4(12) . . ?
N1A C2A H2A 112.7(12) . . ?
C2A C3A C4A 114.55(14) . . ?
C2A C3A H3A1 108.6 . . ?
C4A C3A H3A1 108.6 . . ?
C2A C3A H3A2 108.6 . . ?
C4A C3A H3A2 108.6 . . ?
H3A1 C3A H3A2 107.6 . . ?
C5A C4A C3A 110.37(14) . . ?
C5A C4A C9A 110.02(13) . . ?
C3A C4A C9A 112.17(14) . . ?
C5A C4A H4A 107.0(12) . . ?
C3A C4A H4A 109.3(12) . . ?
C9A C4A H4A 107.8(12) . . ?
C6A C5A C4A 112.25(14) . . ?
C6A C5A H5A1 109.2 . . ?
C4A C5A H5A1 109.2 . . ?
C6A C5A H5A2 109.2 . . ?
C4A C5A H5A2 109.2 . . ?
H5A1 C5A H5A2 107.9 . . ?
C5A C6A C7A 110.99(14) . . ?
C5A C6A H6A1 109.4 . . ?
C7A C6A H6A1 109.4 . . ?
C5A C6A H6A2 109.4 . . ?
C7A C6A H6A2 109.4 . . ?
H6A1 C6A H6A2 108.0 . . ?
C8A C7A C6A 110.48(14) . . ?
C8A C7A H7A1 109.6 . . ?
C6A C7A H7A1 109.6 . . ?
C8A C7A H7A2 109.6 . . ?
C6A C7A H7A2 109.6 . . ?
H7A1 C7A H7A2 108.1 . . ?
C7A C8A C9A 111.16(14) . . ?
C7A C8A H8A1 109.4 . . ?
C9A C8A H8A1 109.4 . . ?
C7A C8A H8A2 109.4 . . ?
C9A C8A H8A2 109.4 . . ?
H8A1 C8A H8A2 108.0 . . ?
C8A C9A C4A 111.85(14) . . ?
C8A C9A H9A1 109.2 . . ?
C4A C9A H9A1 109.2 . . ?
C8A C9A H9A2 109.2 . . ?
C4A C9A H9A2 109.2 . . ?
H9A1 C9A H9A2 107.9 . . ?
C12A C11A C16A 121.97(16) . . ?
C12A C11A S2 118.85(13) . . ?
C16A C11A S2 119.17(13) . . ?
C13A C12A C11A 118.89(16) . . ?
C13A C12A H12A 120.6 . . ?
C11A C12A H12A 120.6 . . ?
C14A C13A C12A 118.52(16) . . ?
C14A C13A H13A 120.7 . . ?
C12A C13A H13A 120.7 . . ?
C13A C14A C15A 123.38(16) . . ?
C13A C14A N2A 118.35(16) . . ?
C15A C14A N2A 118.27(15) . . ?
C14A C15A C16A 118.10(16) . . ?
C14A C15A H15A 120.9 . . ?
C16A C15A H15A 120.9 . . ?
C15A C16A C11A 119.11(16) . . ?
C15A C16A H16A 120.4 . . ?
C11A C16A H16A 120.4 . . ?

loop_
_geom_bond_atom_site_label_1
_geom_bond_atom_site_label_2
_geom_bond_distance
_geom_bond_site_symmetry_2
_geom_bond_publ_flag
S1 O1 1.4370(13) . ?
S1 O2 1.4437(12) . ?
S1 N1 1.6483(13) . ?
S1 C11 1.7712(16) . ?
O3 N2 1.227(2) . ?
O4 N2 1.223(2) . ?
N1 C1 1.497(2) . ?
N1 C2 1.499(2) . ?
N2 C14 1.486(2) . ?
C1 C2 1.478(2) . ?
C1 H1A 0.9900 . ?
C1 H1B 0.9900 . ?
C2 C3 1.506(2) . ?
C2 H2 0.98(2) . ?
C3 C4 1.529(2) . ?
C3 H3A 0.9900 . ?
C3 H3B 0.9900 . ?
C4 C5 1.529(2) . ?
C4 C9 1.536(2) . ?
C4 H4 1.01(2) . ?
C5 C6 1.532(2) . ?
C5 H5A 0.9900 . ?
C5 H5B 0.9900 . ?
C6 C7 1.529(2) . ?
C6 H6A 0.9900 . ?
C6 H6B 0.9900 . ?
C7 C8 1.524(3) . ?
C7 H7A 0.9900 . ?
C7 H7B 0.9900 . ?
C8 C9 1.530(2) . ?
C8 H8A 0.9900 . ?
C8 H8B 0.9900 . ?
C9 H9A 0.9900 . ?
C9 H9B 0.9900 . ?
C11 C16 1.390(2) . ?
C11 C12 1.395(2) . ?
C12 C13 1.390(2) . ?
C12 H12 0.9500 . ?
C13 C14 1.381(2) . ?
C13 H13 0.9500 . ?
C14 C15 1.378(2) . ?
C15 C16 1.388(2) . ?
C15 H15 0.9500 . ?
C16 H16 0.9500 . ?
S2 O2A 1.4383(13) . ?
S2 O1A 1.4393(13) . ?
S2 N1A 1.6555(13) . ?
S2 C11A 1.7723(17) . ?
O3A N2A 1.233(2) . ?
O4A N2A 1.215(2) . ?
N1A C1A 1.497(2) . ?
N1A C2A 1.4983(19) . ?
N2A C14A 1.488(2) . ?
C1A C2A 1.482(2) . ?
C1A H1A1 0.9900 . ?
C1A H1A2 0.9900 . ?
C2A C3A 1.497(2) . ?
C2A H2A 0.91(2) . ?
C3A C4A 1.530(2) . ?
C3A H3A1 0.9900 . ?
C3A H3A2 0.9900 . ?
C4A C5A 1.529(2) . ?
C4A C9A 1.542(2) . ?
C4A H4A 0.91(2) . ?
C5A C6A 1.523(2) . ?
C5A H5A1 0.9900 . ?
C5A H5A2 0.9900 . ?
C6A C7A 1.527(3) . ?
C6A H6A1 0.9900 . ?
C6A H6A2 0.9900 . ?
C7A C8A 1.524(2) . ?
C7A H7A1 0.9900 . ?
C7A H7A2 0.9900 . ?
C8A C9A 1.535(2) . ?
C8A H8A1 0.9900 . ?
C8A H8A2 0.9900 . ?
C9A H9A1 0.9900 . ?
C9A H9A2 0.9900 . ?
C11A C12A 1.390(2) . ?
C11A C16A 1.392(2) . ?
C12A C13A 1.388(2) . ?
C12A H12A 0.9500 . ?
C13A C14A 1.382(2) . ?
C13A H13A 0.9500 . ?
C14A C15A 1.382(3) . ?
C15A C16A 1.392(2) . ?
C15A H15A 0.9500 . ?
C16A H16A 0.9500 . ?

loop_
_geom_torsion_atom_site_label_1
_geom_torsion_atom_site_label_2
_geom_torsion_atom_site_label_3
_geom_torsion_atom_site_label_4
_geom_torsion
_geom_torsion_site_symmetry_1
_geom_torsion_site_symmetry_2
_geom_torsion_site_symmetry_3
_geom_torsion_site_symmetry_4
_geom_torsion_publ_flag
O1 S1 N1 C1 95.57(12) . . . . ?
O2 S1 N1 C1 -35.67(14) . . . . ?
C11 S1 N1 C1 -150.79(12) . . . . ?
O1 S1 N1 C2 162.37(11) . . . . ?
O2 S1 N1 C2 31.13(13) . . . . ?
C11 S1 N1 C2 -83.99(12) . . . . ?
S1 N1 C1 C2 109.89(12) . . . . ?
N1 C1 C2 C3 100.69(16) . . . . ?
S1 N1 C2 C1 -103.01(13) . . . . ?
C1 N1 C2 C3 -113.79(16) . . . . ?
S1 N1 C2 C3 143.20(12) . . . . ?
C1 C2 C3 C4 -145.73(15) . . . . ?
N1 C2 C3 C4 -77.41(18) . . . . ?
C2 C3 C4 C5 -67.62(19) . . . . ?
C2 C3 C4 C9 169.84(15) . . . . ?
C3 C4 C5 C6 -177.41(14) . . . . ?
C9 C4 C5 C6 -54.90(18) . . . . ?
C4 C5 C6 C7 57.0(2) . . . . ?
C5 C6 C7 C8 -56.5(2) . . . . ?
C6 C7 C8 C9 55.5(2) . . . . ?
C7 C8 C9 C4 -55.0(2) . . . . ?
C5 C4 C9 C8 54.07(19) . . . . ?
C3 C4 C9 C8 178.20(15) . . . . ?
O1 S1 C11 C16 -146.59(13) . . . . ?
O2 S1 C11 C16 -17.46(15) . . . . ?
N1 S1 C11 C16 101.56(14) . . . . ?
O1 S1 C11 C12 31.94(16) . . . . ?
O2 S1 C11 C12 161.07(13) . . . . ?
N1 S1 C11 C12 -79.91(14) . . . . ?
C16 C11 C12 C13 0.4(3) . . . . ?
S1 C11 C12 C13 -178.07(13) . . . . ?
C11 C12 C13 C14 -0.4(2) . . . . ?
C12 C13 C14 C15 0.0(3) . . . . ?
C12 C13 C14 N2 178.85(15) . . . . ?
O4 N2 C14 C15 -177.39(15) . . . . ?
O3 N2 C14 C15 2.5(2) . . . . ?
O4 N2 C14 C13 3.7(2) . . . . ?
O3 N2 C14 C13 -176.36(15) . . . . ?
C13 C14 C15 C16 0.3(3) . . . . ?
N2 C14 C15 C16 -178.51(14) . . . . ?
C14 C15 C16 C11 -0.3(2) . . . . ?
C12 C11 C16 C15 -0.1(3) . . . . ?
S1 C11 C16 C15 178.44(13) . . . . ?
O2A S2 N1A C1A 96.04(12) . . . . ?
O1A S2 N1A C1A -35.14(13) . . . . ?
C11A S2 N1A C1A -150.03(11) . . . . ?
O2A S2 N1A C2A 162.98(10) . . . . ?
O1A S2 N1A C2A 31.80(13) . . . . ?
C11A S2 N1A C2A -83.09(12) . . . . ?
S2 N1A C1A C2A 107.33(12) . . . . ?
N1A C1A C2A C3A 102.24(17) . . . . ?
S2 N1A C2A C1A -105.26(13) . . . . ?
C1A N1A C2A C3A -114.25(16) . . . . ?
S2 N1A C2A C3A 140.49(12) . . . . ?
C1A C2A C3A C4A -149.23(15) . . . . ?
N1A C2A C3A C4A -79.98(17) . . . . ?
C2A C3A C4A C5A 171.63(14) . . . . ?
C2A C3A C4A C9A -65.30(18) . . . . ?
C3A C4A C5A C6A 178.93(14) . . . . ?
C9A C4A C5A C6A 54.63(18) . . . . ?
C4A C5A C6A C7A -56.76(19) . . . . ?
C5A C6A C7A C8A 56.9(2) . . . . ?
C6A C7A C8A C9A -56.4(2) . . . . ?
C7A C8A C9A C4A 55.6(2) . . . . ?
C5A C4A C9A C8A -53.88(18) . . . . ?
C3A C4A C9A C8A -177.14(14) . . . . ?
O2A S2 C11A C12A 48.11(15) . . . . ?
O1A S2 C11A C12A 178.13(13) . . . . ?
N1A S2 C11A C12A -63.24(14) . . . . ?
O2A S2 C11A C16A -133.26(14) . . . . ?
O1A S2 C11A C16A -3.25(16) . . . . ?
N1A S2 C11A C16A 115.38(14) . . . . ?
C16A C11A C12A C13A -1.5(3) . . . . ?
S2 C11A C12A C13A 177.06(13) . . . . ?
C11A C12A C13A C14A 1.4(2) . . . . ?
C12A C13A C14A C15A 0.2(3) . . . . ?
C12A C13A C14A N2A -179.64(14) . . . . ?
O4A N2A C14A C13A -173.21(16) . . . . ?
O3A N2A C14A C13A 7.1(2) . . . . ?
O4A N2A C14A C15A 7.0(2) . . . . ?
O3A N2A C14A C15A -172.72(16) . . . . ?
C13A C14A C15A C16A -1.7(3) . . . . ?
N2A C14A C15A C16A 178.14(14) . . . . ?
C14A C15A C16A C11A 1.6(3) . . . . ?
C12A C11A C16A C15A 0.0(3) . . . . ?
S2 C11A C16A C15A -178.57(13) . . . . ?
